data_2227866
loop_
_publ_author_name
'Lee, Hon Man'
'Cheng, Pi-Yun'

_publ_section_title
;
 3,3'-Dibenzyl-1,1'-ethylenediimidazolium dibromide
;
_journal_coeditor_code OM2353
_journal_issue 9
_journal_name_full 'Acta Crystallographica Section E'
_journal_page_first o2308
_journal_paper_doi 10.1107/S1600536810031934
_journal_volume 66
_journal_year 2010
_chemical_formula_iupac 'C22 H24 N4 2+, 2Br -'
_chemical_formula_moiety 'C22 H24 N4 2+, 2(Br -)'
_chemical_formula_sum 'C22 H24 Br2 N4'
_chemical_formula_weight 504.27
_chemical_name_systematic
;
3,3'-Dibenzyl-1,1'-ethylenediimidazolium dibromide
;
_space_group_IT_number 14
_symmetry_cell_setting monoclinic
_symmetry_space_group_name_Hall '-P 2ybc'
_symmetry_space_group_name_H-M 'P 1 21/c 1'
_atom_sites_solution_hydrogens geom
_atom_sites_solution_primary direct
_atom_sites_solution_secondary difmap
_audit_creation_method SHELXL-97
_cell_angle_alpha 90.00
_cell_angle_beta 96.495(3)
_cell_angle_gamma 90.00
_cell_formula_units_Z 2
_cell_length_a 16.4674(8)
_cell_length_b 5.2099(2)
_cell_length_c 12.3736(6)
_cell_measurement_reflns_used 2242
_cell_measurement_temperature 150(2)
_cell_measurement_theta_max 24.5
_cell_measurement_theta_min 2.5
_cell_volume 1054.76(8)
_computing_cell_refinement 'SAINT (Bruker, 2007)'
_computing_data_collection 'APEX2 (Bruker, 2007)'
_computing_data_reduction 'SAINT (Bruker, 2007)'
_computing_molecular_graphics 'SHELXTL (Sheldrick, 2008)'
_computing_publication_material 'DIAMOND (Brandenburg, 2006)'
_computing_structure_refinement 'SHELXTL (Sheldrick, 2008)'
_computing_structure_solution 'SHELXTL (Sheldrick, 2008)'
_diffrn_ambient_temperature 150(2)
_diffrn_measured_fraction_theta_full 0.999
_diffrn_measured_fraction_theta_max 0.999
_diffrn_measurement_device_type 'Bruker SMART APEXII'
_diffrn_measurement_method \w
_diffrn_radiation_monochromator graphite
_diffrn_radiation_type MoK\a
_diffrn_radiation_wavelength 0.71073
_diffrn_reflns_av_R_equivalents 0.0474
_diffrn_reflns_av_sigmaI/netI 0.0521
_diffrn_reflns_limit_h_max 21
_diffrn_reflns_limit_h_min -21
_diffrn_reflns_limit_k_max 6
_diffrn_reflns_limit_k_min -6
_diffrn_reflns_limit_l_max 14
_diffrn_reflns_limit_l_min -16
_diffrn_reflns_number 10232
_diffrn_reflns_theta_full 27.97
_diffrn_reflns_theta_max 27.97
_diffrn_reflns_theta_min 2.49
_diffrn_standards_decay_% 0
_diffrn_standards_interval_count 0
_diffrn_standards_interval_time 0
_diffrn_standards_number 0
_exptl_absorpt_coefficient_mu 3.858
_exptl_absorpt_correction_T_max 0.5125
_exptl_absorpt_correction_T_min 0.4455
_exptl_absorpt_correction_type multi-scan
_exptl_absorpt_process_details '(SADABS; Sheldrick, 2003)'
_exptl_crystal_colour colorless
_exptl_crystal_density_diffrn 1.588
_exptl_crystal_density_method 'not measured'
_exptl_crystal_description block
_exptl_crystal_F_000 508
_exptl_crystal_size_max 0.25
_exptl_crystal_size_mid 0.20
_exptl_crystal_size_min 0.20
_refine_diff_density_max 0.487
_refine_diff_density_min -0.458
_refine_ls_extinction_method none
_refine_ls_goodness_of_fit_ref 1.028
_refine_ls_hydrogen_treatment constr
_refine_ls_matrix_type full
_refine_ls_number_parameters 127
_refine_ls_number_reflns 2542
_refine_ls_number_restraints 0
_refine_ls_restrained_S_all 1.028
_refine_ls_R_factor_all 0.0529
_refine_ls_R_factor_gt 0.0314
_refine_ls_shift/su_max 0.001
_refine_ls_shift/su_mean 0.000
_refine_ls_structure_factor_coef Fsqd
_refine_ls_weighting_details 'calc w=1/[\s^2^(Fo^2^)+(0.0338P)^2^+0.0060P] where P=(Fo^2^+2Fc^2^)/3'
_refine_ls_weighting_scheme calc
_refine_ls_wR_factor_gt 0.0679
_refine_ls_wR_factor_ref 0.0738
_reflns_number_gt 1915
_reflns_number_total 2542
_reflns_threshold_expression I>2\s
_cod_data_source_file om2353.cif
_cod_data_source_block I
_cod_original_sg_symbol_H-M 'P 21/c'
_cod_database_code 2227866
_cod_database_fobs_code 2227866

loop_
_symmetry_equiv_pos_as_xyz
'x, y, z'
'-x, y+1/2, -z+1/2'
'-x, -y, -z'
'x, -y-1/2, z-1/2'

loop_
_atom_site_type_symbol
_atom_site_label
_atom_site_fract_x
_atom_site_fract_y
_atom_site_fract_z
_atom_site_U_iso_or_equiv
_atom_site_adp_type
_atom_site_calc_flag
_atom_site_refinement_flags
_atom_site_occupancy
_atom_site_disorder_assembly
_atom_site_disorder_group
Br Br1 0.326856(16) 0.58076(5) 0.570787(19) 0.02456(10) Uani d . 1 . .
C C1 0.34814(15) 0.0860(5) 0.37001(19) 0.0191(5) Uani d . 1 . .
H H1 0.3171 -0.0415 0.4018 0.023 Uiso calc R 1 . .
C C2 0.45155(15) 0.3145(5) 0.32355(19) 0.0186(5) Uani d . 1 . .
H H2 0.5056 0.3725 0.3176 0.022 Uiso calc R 1 . .
C C3 0.38199(15) 0.4239(5) 0.27857(19) 0.0196(5) Uani d . 1 . .
H H3 0.3777 0.5737 0.2345 0.024 Uiso calc R 1 . .
C C4 0.48543(14) -0.0683(4) 0.44729(18) 0.0173(5) Uani d . 1 . .
H H4A 0.5327 -0.1128 0.4082 0.021 Uiso calc R 1 . .
H H4B 0.4569 -0.2290 0.4628 0.021 Uiso calc R 1 . .
C C5 0.23178(16) 0.3432(5) 0.2752(2) 0.0300(7) Uani d . 1 . .
H H5A 0.2227 0.3566 0.1949 0.036 Uiso calc R 1 . .
H H5B 0.2199 0.5131 0.3056 0.036 Uiso calc R 1 . .
C C6 0.17344(15) 0.1494(5) 0.3122(2) 0.0230(6) Uani d . 1 . .
C C7 0.15780(16) 0.1430(6) 0.4197(2) 0.0324(7) Uani d . 1 . .
H H7 0.1842 0.2621 0.4701 0.039 Uiso calc R 1 . .
C C8 0.10409(18) -0.0349(6) 0.4545(3) 0.0381(8) Uani d . 1 . .
H H8 0.0944 -0.0402 0.5287 0.046 Uiso calc R 1 . .
C C9 0.06422(16) -0.2064(6) 0.3799(3) 0.0380(8) Uani d . 1 . .
H H9 0.0271 -0.3289 0.4031 0.046 Uiso calc R 1 . .
C C10 0.07858(17) -0.1982(6) 0.2731(3) 0.0350(7) Uani d . 1 . .
H H10 0.0508 -0.3134 0.2221 0.042 Uiso calc R 1 . .
C C11 0.13354(16) -0.0224(5) 0.2392(2) 0.0281(6) Uani d . 1 . .
H H11 0.1439 -0.0199 0.1652 0.034 Uiso calc R 1 . .
N N1 0.42965(12) 0.1019(4) 0.37997(15) 0.0166(4) Uani d . 1 . .
N N2 0.31810(11) 0.2793(4) 0.30799(15) 0.0178(4) Uani d . 1 . .

loop_
_atom_site_aniso_label
_atom_site_aniso_U_11
_atom_site_aniso_U_22
_atom_site_aniso_U_33
_atom_site_aniso_U_12
_atom_site_aniso_U_13
_atom_site_aniso_U_23
Br1 0.03007(16) 0.02334(15) 0.02017(15) -0.00608(12) 0.00241(10) -0.00064(12)
C1 0.0225(13) 0.0160(13) 0.0189(12) -0.0020(10) 0.0028(10) 0.0006(11)
C2 0.0212(14) 0.0178(12) 0.0172(12) -0.0042(10) 0.0035(10) -0.0002(10)
C3 0.0263(14) 0.0179(13) 0.0148(12) -0.0014(11) 0.0030(10) 0.0003(11)
C4 0.0188(12) 0.0161(12) 0.0162(12) 0.0047(10) -0.0014(9) 0.0011(10)
C5 0.0204(14) 0.0286(15) 0.0395(17) 0.0048(11) -0.0040(12) 0.0103(12)
C6 0.0147(13) 0.0236(14) 0.0298(15) 0.0041(10) -0.0025(11) 0.0049(11)
C7 0.0248(16) 0.0372(17) 0.0338(17) -0.0022(11) -0.0022(13) -0.0028(13)
C8 0.0304(17) 0.053(2) 0.0318(17) 0.0014(14) 0.0078(13) 0.0109(15)
C9 0.0200(15) 0.0320(17) 0.062(2) -0.0003(12) 0.0056(14) 0.0132(16)
C10 0.0263(16) 0.0279(16) 0.050(2) 0.0014(12) 0.0011(14) -0.0091(14)
C11 0.0241(15) 0.0290(15) 0.0310(16) 0.0058(11) 0.0023(12) -0.0036(12)
N1 0.0205(11) 0.0154(10) 0.0135(10) 0.0004(8) 0.0012(8) 0.0004(8)
N2 0.0193(11) 0.0155(11) 0.0179(11) 0.0009(8) -0.0008(8) 0.0020(9)

loop_
_atom_type_symbol
_atom_type_description
_atom_type_scat_dispersion_real
_atom_type_scat_dispersion_imag
_atom_type_scat_source
C C 0.0033 0.0016 'International Tables Vol C Tables 4.2.6.8 and 6.1.1.4'
H H 0.0000 0.0000 'International Tables Vol C Tables 4.2.6.8 and 6.1.1.4'
N N 0.0061 0.0033 'International Tables Vol C Tables 4.2.6.8 and 6.1.1.4'
Br Br -0.2901 2.4595 'International Tables Vol C Tables 4.2.6.8 and 6.1.1.4'

loop_
_geom_angle_atom_site_label_1
_geom_angle_atom_site_label_2
_geom_angle_atom_site_label_3
_geom_angle_site_symmetry_1
_geom_angle_site_symmetry_3
_geom_angle
_geom_angle_publ_flag
N2 C1 N1 . . 108.1(2) ?
N2 C1 H1 . . 125.9 ?
N1 C1 H1 . . 125.9 ?
C3 C2 N1 . . 106.9(2) ?
C3 C2 H2 . . 126.5 ?
N1 C2 H2 . . 126.5 ?
C2 C3 N2 . . 107.5(2) ?
C2 C3 H3 . . 126.3 ?
N2 C3 H3 . . 126.3 ?
N1 C4 C4 . 3_656 108.8(2) ?
N1 C4 H4A . . 109.9 ?
C4 C4 H4A 3_656 . 109.9 ?
N1 C4 H4B . . 109.9 ?
C4 C4 H4B 3_656 . 109.9 ?
H4A C4 H4B . . 108.3 ?
N2 C5 C6 . . 113.3(2) ?
N2 C5 H5A . . 108.9 ?
C6 C5 H5A . . 108.9 ?
N2 C5 H5B . . 108.9 ?
C6 C5 H5B . . 108.9 ?
H5A C5 H5B . . 107.7 ?
C7 C6 C11 . . 119.1(3) ?
C7 C6 C5 . . 120.3(2) ?
C11 C6 C5 . . 120.6(3) ?
C6 C7 C8 . . 120.7(3) ?
C6 C7 H7 . . 119.7 ?
C8 C7 H7 . . 119.7 ?
C7 C8 C9 . . 119.6(3) ?
C7 C8 H8 . . 120.2 ?
C9 C8 H8 . . 120.2 ?
C10 C9 C8 . . 119.9(3) ?
C10 C9 H9 . . 120.0 ?
C8 C9 H9 . . 120.0 ?
C9 C10 C11 . . 120.2(3) ?
C9 C10 H10 . . 119.9 ?
C11 C10 H10 . . 119.9 ?
C6 C11 C10 . . 120.6(3) ?
C6 C11 H11 . . 119.7 ?
C10 C11 H11 . . 119.7 ?
C1 N1 C2 . . 108.7(2) ?
C1 N1 C4 . . 125.0(2) ?
C2 N1 C4 . . 126.2(2) ?
C1 N2 C3 . . 108.8(2) ?
C1 N2 C5 . . 128.0(2) ?
C3 N2 C5 . . 123.1(2) ?

loop_
_geom_bond_atom_site_label_1
_geom_bond_atom_site_label_2
_geom_bond_site_symmetry_2
_geom_bond_distance
_geom_bond_publ_flag
C1 N2 . 1.328(3) ?
C1 N1 . 1.336(3) ?
C1 H1 . 0.9500 ?
C2 C3 . 1.343(3) ?
C2 N1 . 1.379(3) ?
C2 H2 . 0.9500 ?
C3 N2 . 1.376(3) ?
C3 H3 . 0.9500 ?
C4 N1 . 1.467(3) ?
C4 C4 3_656 1.515(4) ?
C4 H4A . 0.9900 ?
C4 H4B . 0.9900 ?
C5 N2 . 1.472(3) ?
C5 C6 . 1.501(4) ?
C5 H5A . 0.9900 ?
C5 H5B . 0.9900 ?
C6 C7 . 1.384(4) ?
C6 C11 . 1.384(4) ?
C7 C8 . 1.383(4) ?
C7 H7 . 0.9500 ?
C8 C9 . 1.394(4) ?
C8 H8 . 0.9500 ?
C9 C10 . 1.369(4) ?
C9 H9 . 0.9500 ?
C10 C11 . 1.386(4) ?
C10 H10 . 0.9500 ?
C11 H11 . 0.9500 ?

loop_
_geom_hbond_atom_site_label_D
_geom_hbond_atom_site_label_H
_geom_hbond_atom_site_label_A
_geom_hbond_site_symmetry_A
_geom_hbond_distance_DH
_geom_hbond_distance_HA
_geom_hbond_distance_DA
_geom_hbond_angle_DHA
C1 H1 Br1 1_545 0.95 2.86 3.663(2) 142.6
C3 H3 Br1 4_575 0.95 2.77 3.683(2) 162.0
C4 H4B Br1 1_545 0.99 2.83 3.661(3) 142.2

loop_
_geom_torsion_atom_site_label_1
_geom_torsion_atom_site_label_2
_geom_torsion_atom_site_label_3
_geom_torsion_atom_site_label_4
_geom_torsion_site_symmetry_1
_geom_torsion_site_symmetry_2
_geom_torsion_site_symmetry_3
_geom_torsion_site_symmetry_4
_geom_torsion
_geom_torsion_publ_flag
N1 C2 C3 N2 . . . . 0.3(3) ?
N2 C5 C6 C7 . . . . 76.1(3) ?
N2 C5 C6 C11 . . . . -105.0(3) ?
C11 C6 C7 C8 . . . . 1.0(4) ?
C5 C6 C7 C8 . . . . 180.0(3) ?
C6 C7 C8 C9 . . . . -1.2(4) ?
C7 C8 C9 C10 . . . . 0.2(4) ?
C8 C9 C10 C11 . . . . 1.0(4) ?
C7 C6 C11 C10 . . . . 0.1(4) ?
C5 C6 C11 C10 . . . . -178.8(2) ?
C9 C10 C11 C6 . . . . -1.1(4) ?
N2 C1 N1 C2 . . . . 0.9(3) ?
N2 C1 N1 C4 . . . . 176.4(2) ?
C3 C2 N1 C1 . . . . -0.7(3) ?
C3 C2 N1 C4 . . . . -176.2(2) ?
C4 C4 N1 C1 3_656 . . . -100.5(3) ?
C4 C4 N1 C2 3_656 . . . 74.3(3) ?
N1 C1 N2 C3 . . . . -0.7(3) ?
N1 C1 N2 C5 . . . . -179.3(2) ?
C2 C3 N2 C1 . . . . 0.2(3) ?
C2 C3 N2 C5 . . . . 178.9(2) ?
C6 C5 N2 C1 . . . . -4.6(4) ?
C6 C5 N2 C3 . . . . 176.9(2) ?
